data_7700070
loop_
_publ_author_name
'Sun, Xiao-Peng'
'Liu, Tao'
'Yao, Zi-Shuo'
'Tao, Jun'

_publ_section_title
;
 Spin crossover and photomagnetic behaviors in one-dimensional looped
 coordination polymers.
;
_journal_issue 25
_journal_name_full 'Dalton transactions (Cambridge, England : 2003)'
_journal_page_first 9243
_journal_page_last 9249
_journal_paper_doi 10.1039/c9dt01520e
_journal_volume 48
_journal_year 2019
_chemical_formula_moiety 'C11 H8 Fe0.5 N3 S2 Se'
_chemical_formula_sum 'C11 H0.5 Fe0.5 N3 S2 Se'
_chemical_formula_weight 345.65
_space_group_crystal_system triclinic
_space_group_IT_number 2
_space_group_name_Hall '-P 1'
_space_group_name_H-M_alt 'P -1'
_symmetry_space_group_name_Hall '-P 1'
_symmetry_space_group_name_H-M 'P -1'
_atom_sites_solution_hydrogens geom
_audit_creation_date 2018-11-27
_audit_creation_method
;
Olex2 1.2
(compiled 2018.05.29 svn.r3508 for OlexSys, GUI svn.r5506)
;
_audit_update_record
;
2019-01-12 deposited with the CCDC.    2019-05-23 downloaded from the CCDC.
;
_cell_angle_alpha 61.959(4)
_cell_angle_beta 65.962(3)
_cell_angle_gamma 78.807(3)
_cell_formula_units_Z 2
_cell_length_a 9.5289(3)
_cell_length_b 10.6431(4)
_cell_length_c 11.2246(4)
_cell_measurement_reflns_used 5334
_cell_measurement_temperature 99.96(10)
_cell_measurement_theta_max 30.1210
_cell_measurement_theta_min 3.8240
_cell_volume 917.59(7)
_computing_cell_refinement 'CrysAlisPro 1.171.39.29d (Rigaku OD, 2017)'
_computing_data_collection 'CrysAlisPro 1.171.39.29d (Rigaku OD, 2017)'
_computing_data_reduction 'CrysAlisPro 1.171.39.29d (Rigaku OD, 2017)'
_computing_molecular_graphics 'Olex2 (Dolomanov et al., 2009)'
_computing_publication_material 'Olex2 (Dolomanov et al., 2009)'
_computing_structure_refinement 'ShelXL (Sheldrick, 2015)'
_diffrn_ambient_environment N~2~
_diffrn_ambient_temperature 99.96(10)
_diffrn_detector 'CCD plate'
_diffrn_measured_fraction_theta_full 0.998
_diffrn_measured_fraction_theta_max 0.895
_diffrn_measurement_details
;
List of Runs (angles in degrees, time in seconds):

  # Type    Start    End  Width  t~exp~   \w     \q     \k     \f   Frames
#--------------------------------------------------------------------------
  1  \w    -37.00  31.00   0.50    6.00    --    0.00 -82.00-180.00  136
  2  \w    -63.00   2.00   0.50    6.00    --    0.00 -82.00 120.00  130
  3  \w    -54.00  24.00   0.50    6.00    --    0.00 -82.00 -30.00  156
  4  \w    -62.00  22.00   0.50    6.00    --    0.00 -57.00-150.00  168
  5  \w     -9.00  16.00   0.50    6.00    --    0.00  57.00-120.00   50
  6  \w    -18.00  55.00   0.50    6.00    --    0.00  19.00  30.00  146
;
_diffrn_measurement_device 'four-circle diffractometer'
_diffrn_measurement_device_type 'XtaLAB AFC12 (RINC): Kappa single'
_diffrn_measurement_method '\w scans'
_diffrn_orient_matrix_type 'CrysAlisPro convention (1999,Acta A55,543-557)'
_diffrn_orient_matrix_UB_11 -0.0017154000
_diffrn_orient_matrix_UB_12 0.0574050000
_diffrn_orient_matrix_UB_13 0.0160397000
_diffrn_orient_matrix_UB_21 0.0581588000
_diffrn_orient_matrix_UB_22 -0.0336645000
_diffrn_orient_matrix_UB_23 0.0291653000
_diffrn_orient_matrix_UB_31 0.0570767000
_diffrn_orient_matrix_UB_32 0.0356777000
_diffrn_orient_matrix_UB_33 -0.0693278000
_diffrn_radiation_monochromator graphite
_diffrn_radiation_probe x-ray
_diffrn_radiation_type MoK\a
_diffrn_radiation_wavelength 0.71073
_diffrn_reflns_av_R_equivalents 0.0383
_diffrn_reflns_av_unetI/netI 0.0437
_diffrn_reflns_Laue_measured_fraction_full 0.998
_diffrn_reflns_Laue_measured_fraction_max 0.895
_diffrn_reflns_limit_h_max 13
_diffrn_reflns_limit_h_min -12
_diffrn_reflns_limit_k_max 14
_diffrn_reflns_limit_k_min -14
_diffrn_reflns_limit_l_max 15
_diffrn_reflns_limit_l_min -14
_diffrn_reflns_number 14543
_diffrn_reflns_point_group_measured_fraction_full 0.998
_diffrn_reflns_point_group_measured_fraction_max 0.895
_diffrn_reflns_theta_full 25.242
_diffrn_reflns_theta_max 29.609
_diffrn_reflns_theta_min 3.709
_diffrn_source 'fine-focus sealed X-ray tube'
_diffrn_source_type 'Enhance (Mo) X-ray Source'
_exptl_absorpt_coefficient_mu 2.638
_exptl_absorpt_correction_T_max 1.00000
_exptl_absorpt_correction_T_min 0.13042
_exptl_absorpt_correction_type multi-scan
_exptl_absorpt_process_details
;
CrysAlisPro 1.171.39.29d (Rigaku Oxford Diffraction, 2017)
Empirical absorption correction using spherical harmonics,
 implemented in SCALE3 ABSPACK scaling algorithm.
;
_exptl_crystal_colour yellow
_exptl_crystal_colour_primary yellow
_exptl_crystal_density_diffrn 1.251
_exptl_crystal_description block
_exptl_crystal_F_000 333
_exptl_crystal_size_max 0.2
_exptl_crystal_size_mid 0.1
_exptl_crystal_size_min 0.1
_refine_diff_density_max 0.850
_refine_diff_density_min -0.699
_refine_diff_density_rms 0.075
_refine_ls_extinction_method none
_refine_ls_goodness_of_fit_ref 1.095
_refine_ls_hydrogen_treatment constr
_refine_ls_matrix_type full
_refine_ls_number_parameters 178
_refine_ls_number_reflns 4626
_refine_ls_number_restraints 0
_refine_ls_restrained_S_all 1.095
_refine_ls_R_factor_all 0.0447
_refine_ls_R_factor_gt 0.0361
_refine_ls_shift/su_max 0.001
_refine_ls_shift/su_mean 0.000
_refine_ls_structure_factor_coef Fsqd
_refine_ls_weighting_details 'w=1/[\s^2^(Fo^2^)+(0.0392P)^2^+0.2428P] where P=(Fo^2^+2Fc^2^)/3'
_refine_ls_weighting_scheme calc
_refine_ls_wR_factor_gt 0.0842
_refine_ls_wR_factor_ref 0.0863
_reflns_Friedel_coverage 0.000
_reflns_number_gt 3811
_reflns_number_total 4626
_reflns_threshold_expression 'I > 2\s(I)'
_cod_data_source_file c9dt01520e2.cif
_cod_data_source_block 3_100K
_cod_depositor_comments 'Adding full bibliography for 7700066--7700071.cif.'
_cod_original_cell_volume 917.59(6)
_cod_original_formula_sum 'C11 H0.50 Fe0.50 N3 S2 Se'
_cod_database_code 7700070
_shelx_shelxl_version_number 2016/6
_shelx_space_group_comment
;
The symmetry employed for this shelxl refinement is uniquely defined
by the following loop, which should always be used as a source of
symmetry information in preference to the above space-group names.
They are only intended as comments.
;
_reflns_odcompleteness_completeness 99.79
_reflns_odcompleteness_iscentric 1
_reflns_odcompleteness_theta 26.32
_olex2_refinement_description
;
1. Fixed Uiso
 At 1.2 times of:
  All C(H) groups
2. Others
 Fixed Sof: Se1(0.75) Se1A(0.15) Se1B(0.1)
3.a Aromatic/amide H refined with riding coordinates:
 C6(H6), C8(H8), C7(H7), C3(H3), C5(H5), C10(H10), C2(H2), C11(H11)
;
_olex2_submission_special_instructions 'No special instructions were received'
_oxdiff_exptl_absorpt_empirical_details
;
Empirical correction (ABSPACK) includes:
- Absorption correction using spherical harmonics
- Frame scaling
;
_oxdiff_exptl_absorpt_empirical_full_max 5.519
_oxdiff_exptl_absorpt_empirical_full_min 0.617

loop_
_space_group_symop_operation_xyz
'x, y, z'
'-x, -y, -z'

loop_
_atom_site_label
_atom_site_type_symbol
_atom_site_fract_x
_atom_site_fract_y
_atom_site_fract_z
_atom_site_U_iso_or_equiv
_atom_site_adp_type
_atom_site_occupancy
_atom_site_site_symmetry_order
_atom_site_calc_flag
_atom_site_refinement_flags_posn
_atom_site_refinement_flags_adp
_atom_site_refinement_flags_occupancy
Fe1 Fe 0.500000 0.000000 0.500000 0.01274(10) Uani 1 2 d S T P
Se1 Se 1.07668(11) -0.00763(11) 0.30098(11) 0.0465(3) Uani 0.75 1 d . . .
S1 S 0.40899(6) 0.20682(5) 1.01737(5) 0.01851(12) Uani 1 1 d . . .
S2 S 0.60366(6) 0.31269(5) 0.94765(5) 0.01844(12) Uani 1 1 d . . .
N3 N 0.53085(19) 0.77560(17) 0.65213(17) 0.0164(3) Uani 1 1 d . . .
N2 N 0.46914(19) 0.06876(17) 0.66951(17) 0.0162(3) Uani 1 1 d . . .
N1 N 0.73989(19) 0.02937(18) 0.41549(18) 0.0182(3) Uani 1 1 d . . .
C9 C 0.5686(2) 0.4904(2) 0.8337(2) 0.0160(4) Uani 1 1 d . . .
C4 C 0.4385(2) 0.1577(2) 0.8773(2) 0.0174(4) Uani 1 1 d . . .
C6 C 0.3440(2) 0.0356(2) 0.7930(2) 0.0187(4) Uani 1 1 d . . .
H6 H 0.266963 -0.017916 0.807742 0.022 Uiso 1 1 calc R . .
C8 C 0.6794(2) 0.5915(2) 0.7782(2) 0.0193(4) Uani 1 1 d . . .
H8 H 0.767864 0.565671 0.800370 0.023 Uiso 1 1 calc R . .
C7 C 0.6556(2) 0.7311(2) 0.6892(2) 0.0184(4) Uani 1 1 d . . .
H7 H 0.730102 0.798031 0.653109 0.022 Uiso 1 1 calc R . .
C3 C 0.5673(2) 0.1934(2) 0.7508(2) 0.0202(4) Uani 1 1 d . . .
H3 H 0.645031 0.248337 0.732609 0.024 Uiso 1 1 calc R . .
C5 C 0.3242(2) 0.0771(2) 0.8986(2) 0.0194(4) Uani 1 1 d . . .
H5 H 0.236220 0.051592 0.982227 0.023 Uiso 1 1 calc R . .
C10 C 0.4393(2) 0.5344(2) 0.7970(2) 0.0207(4) Uani 1 1 d . . .
H10 H 0.363288 0.469450 0.831876 0.025 Uiso 1 1 calc R . .
C2 C 0.5778(2) 0.1458(2) 0.6523(2) 0.0198(4) Uani 1 1 d . . .
H2 H 0.665707 0.168636 0.568799 0.024 Uiso 1 1 calc R . .
C11 C 0.4249(2) 0.6765(2) 0.7077(2) 0.0211(4) Uani 1 1 d . . .
H11 H 0.336859 0.704901 0.684888 0.025 Uiso 1 1 calc R . .
C1 C 0.8711(3) 0.0171(3) 0.3696(2) 0.0261(5) Uani 1 1 d . . .
Se1A Se 1.0681(5) 0.0729(6) 0.2639(5) 0.0794(16) Uani 0.15 1 d . . .
Se1B Se 1.0526(6) -0.0643(7) 0.3088(7) 0.0464(15) Uani 0.1 1 d . . .

loop_
_atom_site_aniso_label
_atom_site_aniso_U_11
_atom_site_aniso_U_22
_atom_site_aniso_U_33
_atom_site_aniso_U_23
_atom_site_aniso_U_13
_atom_site_aniso_U_12
Fe1 0.01299(19) 0.0148(2) 0.01197(18) -0.00675(15) -0.00532(14) 0.00091(14)
Se1 0.0143(3) 0.0969(9) 0.0316(4) -0.0360(5) -0.0043(3) 0.0052(4)
S1 0.0270(3) 0.0168(3) 0.0154(2) -0.00938(19) -0.00824(19) -0.00038(19)
S2 0.0261(3) 0.0150(2) 0.0195(2) -0.00835(19) -0.0137(2) 0.00329(19)
N3 0.0195(8) 0.0163(8) 0.0151(8) -0.0071(7) -0.0080(6) 0.0009(6)
N2 0.0203(9) 0.0170(8) 0.0127(8) -0.0070(7) -0.0072(6) 0.0014(6)
N1 0.0180(9) 0.0212(9) 0.0156(8) -0.0079(7) -0.0060(7) -0.0008(7)
C9 0.0238(10) 0.0133(9) 0.0136(9) -0.0082(7) -0.0079(8) 0.0027(7)
C4 0.0253(10) 0.0147(9) 0.0175(9) -0.0097(8) -0.0114(8) 0.0038(7)
C6 0.0227(10) 0.0191(10) 0.0166(9) -0.0077(8) -0.0083(8) -0.0025(8)
C8 0.0197(10) 0.0206(10) 0.0224(10) -0.0111(8) -0.0115(8) 0.0031(8)
C7 0.0200(10) 0.0193(10) 0.0188(9) -0.0092(8) -0.0088(8) 0.0004(7)
C3 0.0208(10) 0.0219(11) 0.0220(10) -0.0126(9) -0.0076(8) -0.0013(8)
C5 0.0228(10) 0.0198(10) 0.0154(9) -0.0085(8) -0.0049(8) -0.0019(8)
C10 0.0244(11) 0.0185(11) 0.0226(10) -0.0069(8) -0.0132(8) -0.0022(8)
C2 0.0177(10) 0.0238(11) 0.0192(10) -0.0125(9) -0.0042(8) 0.0001(8)
C11 0.0227(11) 0.0206(11) 0.0226(10) -0.0071(9) -0.0135(8) -0.0002(8)
C1 0.0216(11) 0.0422(14) 0.0170(10) -0.0146(10) -0.0069(8) -0.0010(9)
Se1A 0.0188(15) 0.182(5) 0.057(3) -0.077(3) 0.0097(14) -0.028(3)
Se1B 0.015(2) 0.076(4) 0.0362(18) -0.018(3) -0.0144(15) 0.019(2)

loop_
_atom_type_symbol
_atom_type_description
_atom_type_scat_dispersion_real
_atom_type_scat_dispersion_imag
_atom_type_scat_source
C C 0.0033 0.0016 'International Tables Vol C Tables 4.2.6.8 and 6.1.1.4'
Fe Fe 0.3463 0.8444 'International Tables Vol C Tables 4.2.6.8 and 6.1.1.4'
N N 0.0061 0.0033 'International Tables Vol C Tables 4.2.6.8 and 6.1.1.4'
S S 0.1246 0.1234 'International Tables Vol C Tables 4.2.6.8 and 6.1.1.4'
Se Se -0.0929 2.2259 'International Tables Vol C Tables 4.2.6.8 and 6.1.1.4'
H H 0.0000 0.0000 'International Tables Vol C Tables 4.2.6.8 and 6.1.1.4'

loop_
_geom_angle_atom_site_label_1
_geom_angle_atom_site_label_2
_geom_angle_atom_site_label_3
_geom_angle
_geom_angle_site_symmetry_1
_geom_angle_site_symmetry_3
N3 Fe1 N3 180.0 2_666 1_545
N3 Fe1 N2 90.77(6) 1_545 2_656
N3 Fe1 N2 90.77(6) 2_666 .
N3 Fe1 N2 89.23(6) 1_545 .
N3 Fe1 N2 89.23(6) 2_666 2_656
N2 Fe1 N2 180.0 2_656 .
N1 Fe1 N3 90.68(6) 2_656 1_545
N1 Fe1 N3 89.32(6) . 1_545
N1 Fe1 N3 89.32(6) 2_656 2_666
N1 Fe1 N3 90.68(6) . 2_666
N1 Fe1 N2 88.75(6) . 2_656
N1 Fe1 N2 91.25(6) . .
N1 Fe1 N2 91.25(6) 2_656 2_656
N1 Fe1 N2 88.75(6) 2_656 .
N1 Fe1 N1 180.0 . 2_656
Se1A Se1 C1 77.4(4) . .
Se1B Se1 C1 78.7(6) . .
Se1B Se1 Se1A 139.9(9) . .
C4 S1 S2 104.08(7) . .
C9 S2 S1 104.25(7) . .
C7 N3 Fe1 123.04(13) . 1_565
C11 N3 Fe1 120.41(13) . 1_565
C11 N3 C7 116.52(18) . .
C6 N2 Fe1 123.09(13) . .
C2 N2 Fe1 120.45(13) . .
C2 N2 C6 116.46(17) . .
C1 N1 Fe1 165.07(18) . .
C8 C9 S2 117.25(15) . .
C10 C9 S2 124.45(15) . .
C10 C9 C8 118.30(18) . .
C3 C4 S1 124.41(16) . .
C3 C4 C5 118.50(17) . .
C5 C4 S1 117.09(15) . .
N2 C6 H6 118.2 . .
N2 C6 C5 123.50(19) . .
C5 C6 H6 118.2 . .
C9 C8 H8 120.6 . .
C7 C8 C9 118.79(19) . .
C7 C8 H8 120.6 . .
N3 C7 C8 123.69(19) . .
N3 C7 H7 118.2 . .
C8 C7 H7 118.2 . .
C4 C3 H3 120.7 . .
C2 C3 C4 118.68(19) . .
C2 C3 H3 120.7 . .
C4 C5 H5 120.6 . .
C6 C5 C4 118.72(18) . .
C6 C5 H5 120.6 . .
C9 C10 H10 120.5 . .
C9 C10 C11 118.97(19) . .
C11 C10 H10 120.5 . .
N2 C2 C3 124.12(19) . .
N2 C2 H2 117.9 . .
C3 C2 H2 117.9 . .
N3 C11 C10 123.73(19) . .
N3 C11 H11 118.1 . .
C10 C11 H11 118.1 . .
N1 C1 Se1 178.3(2) . .
N1 C1 Se1A 157.3(3) . .
N1 C1 Se1B 158.1(3) . .
Se1A C1 Se1 24.36(18) . .
Se1B C1 Se1 20.52(18) . .
Se1B C1 Se1A 43.0(3) . .
Se1 Se1A C1 78.3(4) . .
Se1 Se1A Se1B 18.3(4) . .
Se1B Se1A C1 68.3(3) . .
Se1 Se1B C1 80.7(6) . .
Se1 Se1B Se1A 21.8(5) . .
Se1A Se1B C1 68.7(3) . .

loop_
_geom_bond_atom_site_label_1
_geom_bond_atom_site_label_2
_geom_bond_distance
_geom_bond_site_symmetry_2
Fe1 N3 2.2380(16) 1_545
Fe1 N3 2.2380(16) 2_666
Fe1 N2 2.2387(15) .
Fe1 N2 2.2387(15) 2_656
Fe1 N1 2.1107(17) 2_656
Fe1 N1 2.1107(17) .
Se1 C1 1.806(2) .
Se1 Se1A 0.761(6) .
Se1 Se1B 0.641(6) .
S1 S2 2.0305(7) .
S1 C4 1.7823(19) .
S2 C9 1.776(2) .
N3 C7 1.346(3) .
N3 C11 1.342(3) .
N2 C6 1.351(3) .
N2 C2 1.342(3) .
N1 C1 1.149(3) .
C9 C8 1.391(3) .
C9 C10 1.383(3) .
C4 C3 1.386(3) .
C4 C5 1.393(3) .
C6 H6 0.9300 .
C6 C5 1.384(3) .
C8 H8 0.9300 .
C8 C7 1.384(3) .
C7 H7 0.9300 .
C3 H3 0.9300 .
C3 C2 1.380(3) .
C5 H5 0.9300 .
C10 H10 0.9300 .
C10 C11 1.385(3) .
C2 H2 0.9300 .
C11 H11 0.9300 .
C1 Se1A 1.800(5) .
C1 Se1B 1.794(6) .
Se1A Se1B 1.318(9) .

loop_
_smtbx_masks_void_nr
_smtbx_masks_void_average_x
_smtbx_masks_void_average_y
_smtbx_masks_void_average_z
_smtbx_masks_void_volume
_smtbx_masks_void_count_electrons
1 -0.295 -0.007 0.892 331.0 76.5
